data_4037289
loop_
_publ_author_name
'Nitti, Andrea'
'Signorile, Marco'
'Boiocchi, Massimo'
'Bianchi, Gabriele'
'Po, Riccardo'
'Pasini, Dario'

_publ_contact_author
;
  Dario Pasini
  Dipartimento di Chimica 
  University of Pavia
  via Taramelli 12, I-27100 Pavia, ITALY
;
_publ_section_title
;
 Conjugated Thiophene-Fused Isatin Dyes through Intramolecular Direct
 Arylation.
;
_journal_issue 22
_journal_name_full 'The Journal of organic chemistry'
_journal_page_first 11035
_journal_page_last 11042
_journal_paper_doi 10.1021/acs.joc.6b01922
_journal_volume 81
_journal_year 2016
_chemical_formula_moiety '2(C13 H6 Br3 N O2 S), C H2 Cl2 '
_chemical_formula_sum 'C27 H14 Br6 Cl2 N2 O4 S2'
_chemical_formula_weight 1044.82
_space_group_crystal_system triclinic
_space_group_IT_number 2
_space_group_name_Hall '-P 1'
_space_group_name_H-M_alt 'P -1'
_atom_sites_solution_hydrogens geom
_atom_sites_solution_primary direct
_atom_sites_solution_secondary difmap
_audit_creation_method SHELXL-2014/7
_cell_angle_alpha 62.98(2)
_cell_angle_beta 86.64(3)
_cell_angle_gamma 86.32(3)
_cell_formula_units_Z 2
_cell_length_a 8.205(2)
_cell_length_b 14.884(4)
_cell_length_c 14.978(4)
_cell_measurement_reflns_used 25
_cell_measurement_temperature 293(2)
_cell_measurement_theta_max 17
_cell_measurement_theta_min 8
_cell_volume 1625.3(8)
_computing_cell_refinement 'CAD4 Express (Enraf Nonius, 1994)'
_computing_data_collection 'CAD4 Express (Enraf Nonius, 1994)'
_computing_data_reduction 'PROFIT (Streltsov & Zavodnik, 1989)'
_computing_molecular_graphics 'MERCURY (Macrae et al.2008)'
_computing_publication_material 'WinGX publication routines (Farrugia, 1999)'
_computing_structure_refinement 'SHELXL-2014/7 (Sheldrick, 2008)'
_computing_structure_solution 'SIR-97 (Altomare et al., 1999)'
_diffrn_ambient_temperature 293(2)
_diffrn_measured_fraction_theta_full 0.999
_diffrn_measured_fraction_theta_max 0.998
_diffrn_measurement_device_type 'Enraf-Nonius CAD4'
_diffrn_measurement_method 'profiled omega scans'
_diffrn_radiation_type MoK\a
_diffrn_radiation_wavelength 0.71073
_diffrn_reflns_av_R_equivalents 0.0421
_diffrn_reflns_av_unetI/netI 0.0439
_diffrn_reflns_Laue_measured_fraction_full 0.999
_diffrn_reflns_Laue_measured_fraction_max 0.998
_diffrn_reflns_limit_h_max 10
_diffrn_reflns_limit_h_min 0
_diffrn_reflns_limit_k_max 18
_diffrn_reflns_limit_k_min -18
_diffrn_reflns_limit_l_max 18
_diffrn_reflns_limit_l_min -18
_diffrn_reflns_number 6941
_diffrn_reflns_point_group_measured_fraction_full 0.999
_diffrn_reflns_point_group_measured_fraction_max 0.998
_diffrn_reflns_theta_full 25.242
_diffrn_reflns_theta_max 26.059
_diffrn_reflns_theta_min 2.489
_diffrn_standards_decay_% 0
_diffrn_standards_interval_time 300
_diffrn_standards_number 3
_exptl_absorpt_coefficient_mu 7.741
_exptl_absorpt_correction_T_max 0.252
_exptl_absorpt_correction_T_min 0.092
_exptl_absorpt_correction_type psi-scan
_exptl_absorpt_process_details
;
North A.C.T., Phillips D.C. & Mathews F.S. (1968) Acta. Cryst. A24, 351
;
_exptl_crystal_colour ORANGE
_exptl_crystal_density_diffrn 2.135
_exptl_crystal_description PRISM
_exptl_crystal_F_000 996
_exptl_crystal_size_max 0.50
_exptl_crystal_size_mid 0.43
_exptl_crystal_size_min 0.36
_refine_diff_density_max 1.077
_refine_diff_density_min -1.217
_refine_diff_density_rms 0.157
_refine_ls_extinction_method none
_refine_ls_goodness_of_fit_ref 1.151
_refine_ls_hydrogen_treatment constr
_refine_ls_matrix_type full
_refine_ls_number_parameters 397
_refine_ls_number_reflns 6429
_refine_ls_number_restraints 0
_refine_ls_restrained_S_all 1.151
_refine_ls_R_factor_all 0.0999
_refine_ls_R_factor_gt 0.0761
_refine_ls_shift/su_max 0.000
_refine_ls_shift/su_mean 0.000
_refine_ls_structure_factor_coef Fsqd
_refine_ls_weighting_details 'w=1/[\s^2^(Fo^2^)+(0.0742P)^2^+11.9634P] where P=(Fo^2^+2Fc^2^)/3'
_refine_ls_weighting_scheme calc
_refine_ls_wR_factor_gt 0.1819
_refine_ls_wR_factor_ref 0.2077
_reflns_Friedel_coverage 0.000
_reflns_number_gt 5045
_reflns_number_total 6429
_reflns_threshold_expression 'I > 2\s(I)'
_cod_data_source_file jo6b01922_si_002.cif
_cod_data_source_block 15
_cod_depositor_comments
;
The following automatic conversions were performed:

data item '_atom_sites_solution_primary' value 'DIRECT' was changed
to 'direct' in accordance with the
/home/saulius/struct/COD-crude-data/automatic-downloads/DataCite-retrospective/ACS/depositions/lib/dictionaries/cif_core.dic
dictionary named 'cif_core.dic' version 2.4.2 last updated on
2011-04-26.

data item '_atom_sites_solution_secondary' value 'DIFMAP' was changed
to 'difmap' in accordance with the
/home/saulius/struct/COD-crude-data/automatic-downloads/DataCite-retrospective/ACS/depositions/lib/dictionaries/cif_core.dic
dictionary named 'cif_core.dic' version 2.4.2 last updated on
2011-04-26.

data item '_exptl_absorpt_correction_type' value 'PSI-SCAN' was
changed to 'psi-scan' in accordance with the
/home/saulius/struct/COD-crude-data/automatic-downloads/DataCite-retrospective/ACS/depositions/lib/dictionaries/cif_core.dic
dictionary named 'cif_core.dic' version 2.4.2 last updated on
2011-04-26.

Automatic conversion script
Id: cif_fix_values 6909 2019-04-08 15:41:33Z antanas 
;
_cod_database_code 4037289
_shelx_shelxl_version_number 2014/7
_shelx_space_group_comment
;
The symmetry employed for this shelxl refinement is uniquely defined
by the following loop, which should always be used as a source of
symmetry information in preference to the above space-group names.
They are only intended as comments.
;

loop_
_space_group_symop_operation_xyz
'x, y, z'
'-x, -y, -z'

loop_
_atom_site_label
_atom_site_type_symbol
_atom_site_fract_x
_atom_site_fract_y
_atom_site_fract_z
_atom_site_U_iso_or_equiv
_atom_site_adp_type
_atom_site_occupancy
_atom_site_site_symmetry_order
_atom_site_calc_flag
_atom_site_refinement_flags_posn
_atom_site_refinement_flags_adp
_atom_site_refinement_flags_occupancy
_atom_site_disorder_assembly
_atom_site_disorder_group
C1 C 0.0723(12) 0.7040(7) -0.1788(7) 0.045(2) Uani 1 1 d . . . . .
C2 C 0.1634(11) 0.6501(7) -0.2346(6) 0.041(2) Uani 1 1 d . . . . .
C3 C 0.2420(11) 0.5593(7) -0.1568(6) 0.040(2) Uani 1 1 d . . . . .
C4 C 0.3395(11) 0.4837(7) -0.1619(6) 0.042(2) Uani 1 1 d . . . . .
C5 C 0.3977(12) 0.4046(8) -0.0747(8) 0.053(2) Uani 1 1 d . . . . .
H5 H 0.4631 0.3526 -0.0777 0.063 Uiso 1 1 calc R U . . .
C6 C 0.3581(11) 0.4036(7) 0.0159(7) 0.046(2) Uani 1 1 d . . . . .
H6 H 0.3976 0.3504 0.0740 0.055 Uiso 1 1 calc R U . . .
C7 C 0.2592(11) 0.4810(7) 0.0233(6) 0.042(2) Uani 1 1 d . . . . .
C8 C 0.1997(10) 0.5590(6) -0.0624(6) 0.0349(17) Uani 1 1 d . . . . .
C9 C 0.0333(11) 0.6786(8) -0.0053(7) 0.047(2) Uani 1 1 d . . . . .
H9A H -0.0101 0.6208 0.0523 0.057 Uiso 1 1 calc R U . . .
H9B H -0.0568 0.7269 -0.0349 0.057 Uiso 1 1 calc R U . . .
C10 C 0.1554(12) 0.7261(7) 0.0298(7) 0.045(2) Uani 1 1 d . . . . .
C11 C 0.2776(12) 0.7900(7) -0.0346(7) 0.048(2) Uani 1 1 d . . . . .
H11 H 0.2933 0.8047 -0.1017 0.057 Uiso 1 1 calc R U . . .
C12 C 0.3680(15) 0.8267(8) 0.0121(9) 0.062(3) Uani 1 1 d . . . . .
H12 H 0.4546 0.8686 -0.0188 0.074 Uiso 1 1 calc R U . . .
C13 C 0.1570(15) 0.7192(9) 0.1230(8) 0.061(3) Uani 1 1 d . . . . .
C14 C 0.5488(11) 0.8102(7) 0.7092(6) 0.042(2) Uani 1 1 d . . . . .
C15 C 0.6354(11) 0.8811(8) 0.7389(6) 0.044(2) Uani 1 1 d . . . . .
C16 C 0.7116(10) 0.9559(6) 0.6451(6) 0.0344(17) Uani 1 1 d . . . . .
C17 C 0.7975(11) 1.0387(7) 0.6254(7) 0.043(2) Uani 1 1 d . . . . .
C18 C 0.8561(12) 1.0989(7) 0.5283(7) 0.048(2) Uani 1 1 d . . . . .
H18 H 0.9130 1.1563 0.5137 0.057 Uiso 1 1 calc R U . . .
C19 C 0.8278(11) 1.0712(7) 0.4536(7) 0.047(2) Uani 1 1 d . . . . .
H19 H 0.8680 1.1107 0.3888 0.056 Uiso 1 1 calc R U . . .
C20 C 0.7428(10) 0.9881(7) 0.4719(6) 0.0369(18) Uani 1 1 d . . . . .
C21 C 0.6834(10) 0.9268(6) 0.5694(6) 0.0337(17) Uani 1 1 d . . . . .
C22 C 0.5324(11) 0.7843(7) 0.5584(7) 0.043(2) Uani 1 1 d . . . . .
H22A H 0.4907 0.8325 0.4940 0.051 Uiso 1 1 calc R U . . .
H22B H 0.4427 0.7436 0.5981 0.051 Uiso 1 1 calc R U . . .
C23 C 0.6614(11) 0.7176(7) 0.5422(6) 0.042(2) Uani 1 1 d . . . . .
C24 C 0.8241(11) 0.6968(7) 0.5792(7) 0.043(2) Uani 1 1 d . . . . .
H24 H 0.8628 0.7249 0.6176 0.052 Uiso 1 1 calc R U . . .
C25 C 0.9159(14) 0.6335(9) 0.5537(9) 0.060(3) Uani 1 1 d . . . . .
H25 H 1.0238 0.6136 0.5715 0.072 Uiso 1 1 calc R U . . .
C26 C 0.6392(13) 0.6656(8) 0.4898(7) 0.050(2) Uani 1 1 d . . . . .
N1 N 0.1003(9) 0.6461(5) -0.0776(5) 0.0403(16) Uani 1 1 d . . . . .
N2 N 0.5907(9) 0.8394(5) 0.6092(5) 0.0381(16) Uani 1 1 d . . . . .
O1 O -0.0071(10) 0.7823(6) -0.2161(6) 0.068(2) Uani 1 1 d . . . . .
O2 O 0.1620(8) 0.6818(6) -0.3239(5) 0.0540(17) Uani 1 1 d . . . . .
O3 O 0.4665(9) 0.7411(5) 0.7627(5) 0.0548(17) Uani 1 1 d . . . . .
O4 O 0.6289(9) 0.8719(6) 0.8230(5) 0.0585(19) Uani 1 1 d . . . . .
S1 S 0.3067(4) 0.7882(3) 0.1341(2) 0.0707(8) Uani 1 1 d . . . . .
S2 S 0.8078(4) 0.5940(3) 0.4839(3) 0.0730(9) Uani 1 1 d . . . . .
Br1 Br 0.39732(16) 0.48617(10) -0.28614(8) 0.0668(3) Uani 1 1 d . . . . .
Br2 Br 0.21568(13) 0.46622(8) 0.15480(7) 0.0518(3) Uani 1 1 d . . . . .
Br3 Br 0.0157(2) 0.65140(13) 0.23083(11) 0.1024(6) Uani 1 1 d . . . . .
Br4 Br 0.82669(16) 1.07686(10) 0.72667(9) 0.0682(4) Uani 1 1 d . . . . .
Br5 Br 0.71454(13) 0.96115(9) 0.36216(7) 0.0549(3) Uani 1 1 d . . . . .
Br6 Br 0.44802(17) 0.66730(12) 0.42708(10) 0.0805(4) Uani 1 1 d . . . . .
C27 C 0.8242(19) 0.9226(14) 0.1115(12) 0.100(5) Uani 1 1 d . . . A 1
H27A H 0.8705 0.9860 0.0980 0.120 Uiso 1 1 calc R U . A 1
H27B H 0.8950 0.8679 0.1565 0.120 Uiso 1 1 calc R U . A 1
Cl1 Cl 0.8089(5) 0.9141(4) -0.0007(3) 0.1003(12) Uani 1 1 d . . . A 1
Cl2A Cl 0.617(2) 0.9147(10) 0.1702(13) 0.091(4) Uani 0.5 1 d . . P A 1
Cl2B Cl 0.666(2) 0.8684(13) 0.1930(13) 0.117(5) Uani 0.5 1 d . . P B 2

loop_
_atom_site_aniso_label
_atom_site_aniso_U_11
_atom_site_aniso_U_22
_atom_site_aniso_U_33
_atom_site_aniso_U_23
_atom_site_aniso_U_13
_atom_site_aniso_U_12
C1 0.050(5) 0.037(5) 0.047(5) -0.018(4) -0.001(4) -0.001(4)
C2 0.043(5) 0.040(5) 0.036(4) -0.013(4) 0.000(4) -0.016(4)
C3 0.047(5) 0.045(5) 0.029(4) -0.016(4) 0.003(4) -0.017(4)
C4 0.052(5) 0.046(5) 0.035(4) -0.023(4) 0.003(4) -0.007(4)
C5 0.055(6) 0.047(6) 0.056(6) -0.024(5) -0.001(5) 0.005(5)
C6 0.050(5) 0.044(5) 0.038(5) -0.013(4) -0.008(4) 0.003(4)
C7 0.046(5) 0.044(5) 0.031(4) -0.014(4) 0.002(4) -0.008(4)
C8 0.042(4) 0.035(4) 0.032(4) -0.017(3) 0.001(3) -0.013(3)
C9 0.039(5) 0.054(6) 0.051(5) -0.027(5) 0.009(4) -0.002(4)
C10 0.062(6) 0.038(5) 0.044(5) -0.026(4) 0.007(4) -0.006(4)
C11 0.061(6) 0.042(5) 0.039(5) -0.020(4) 0.010(4) -0.004(4)
C12 0.071(7) 0.056(6) 0.065(7) -0.034(6) 0.015(6) -0.019(5)
C13 0.087(8) 0.060(7) 0.044(5) -0.031(5) 0.017(5) -0.009(6)
C14 0.052(5) 0.046(5) 0.025(4) -0.016(4) 0.009(4) -0.008(4)
C15 0.040(5) 0.060(6) 0.031(4) -0.021(4) 0.003(3) -0.001(4)
C16 0.040(4) 0.039(4) 0.031(4) -0.022(4) 0.003(3) -0.001(3)
C17 0.050(5) 0.044(5) 0.038(5) -0.022(4) -0.002(4) -0.001(4)
C18 0.052(5) 0.035(5) 0.048(5) -0.013(4) 0.003(4) -0.003(4)
C19 0.052(5) 0.041(5) 0.037(5) -0.010(4) 0.014(4) -0.007(4)
C20 0.042(4) 0.042(5) 0.020(3) -0.008(3) 0.000(3) -0.004(4)
C21 0.034(4) 0.036(4) 0.028(4) -0.012(3) -0.003(3) 0.001(3)
C22 0.046(5) 0.052(5) 0.037(4) -0.026(4) -0.004(4) -0.005(4)
C23 0.048(5) 0.049(5) 0.028(4) -0.016(4) 0.007(4) -0.014(4)
C24 0.043(5) 0.050(5) 0.043(5) -0.026(4) 0.007(4) -0.011(4)
C25 0.058(6) 0.074(7) 0.063(7) -0.044(6) -0.013(5) 0.010(5)
C26 0.059(6) 0.056(6) 0.042(5) -0.029(5) 0.001(4) -0.006(5)
N1 0.049(4) 0.038(4) 0.036(4) -0.018(3) 0.000(3) -0.006(3)
N2 0.049(4) 0.042(4) 0.029(3) -0.020(3) 0.001(3) -0.007(3)
O1 0.082(5) 0.056(5) 0.049(4) -0.012(4) -0.004(4) 0.019(4)
O2 0.059(4) 0.066(4) 0.030(3) -0.015(3) -0.005(3) -0.012(3)
O3 0.070(5) 0.055(4) 0.035(3) -0.016(3) 0.006(3) -0.020(4)
O4 0.076(5) 0.077(5) 0.029(3) -0.030(3) 0.009(3) -0.014(4)
S1 0.099(2) 0.0711(19) 0.0662(18) -0.0519(16) -0.0034(16) -0.0080(17)
S2 0.087(2) 0.080(2) 0.076(2) -0.0574(18) 0.0009(17) 0.0052(17)
Br1 0.0841(8) 0.0806(8) 0.0468(6) -0.0400(6) 0.0121(5) -0.0040(6)
Br2 0.0649(6) 0.0597(6) 0.0288(4) -0.0172(4) 0.0001(4) -0.0119(5)
Br3 0.1519(15) 0.0998(11) 0.0620(8) -0.0450(8) 0.0534(9) -0.0350(10)
Br4 0.0831(8) 0.0799(8) 0.0667(7) -0.0538(7) 0.0036(6) -0.0175(6)
Br5 0.0690(7) 0.0685(7) 0.0282(4) -0.0238(4) 0.0023(4) 0.0018(5)
Br6 0.0833(9) 0.1132(11) 0.0736(8) -0.0648(8) -0.0178(7) -0.0094(8)
C27 0.096(11) 0.117(13) 0.090(11) -0.047(10) -0.031(9) -0.003(9)
Cl1 0.110(3) 0.123(3) 0.080(2) -0.059(2) -0.001(2) 0.009(2)
Cl2A 0.111(10) 0.105(9) 0.076(7) -0.056(7) 0.012(6) -0.033(7)
Cl2B 0.127(12) 0.172(17) 0.077(9) -0.077(11) 0.016(7) -0.039(11)

loop_
_atom_type_symbol
_atom_type_description
_atom_type_scat_dispersion_real
_atom_type_scat_dispersion_imag
_atom_type_scat_source
C C 0.0033 0.0016 'International Tables Vol C Tables 4.2.6.8 and 6.1.1.4'
H H 0.0000 0.0000 'International Tables Vol C Tables 4.2.6.8 and 6.1.1.4'
Br Br -0.2901 2.4595 'International Tables Vol C Tables 4.2.6.8 and 6.1.1.4'
Cl Cl 0.1484 0.1585 'International Tables Vol C Tables 4.2.6.8 and 6.1.1.4'
N N 0.0061 0.0033 'International Tables Vol C Tables 4.2.6.8 and 6.1.1.4'
O O 0.0106 0.0060 'International Tables Vol C Tables 4.2.6.8 and 6.1.1.4'
S S 0.1246 0.1234 'International Tables Vol C Tables 4.2.6.8 and 6.1.1.4'

loop_
_geom_angle_atom_site_label_1
_geom_angle_atom_site_label_2
_geom_angle_atom_site_label_3
_geom_angle
O1 C1 N1 126.5(9)
O1 C1 C2 126.4(9)
N1 C1 C2 107.1(7)
O2 C2 C3 131.4(9)
O2 C2 C1 123.0(9)
C3 C2 C1 105.5(7)
C4 C3 C8 121.0(8)
C4 C3 C2 131.8(8)
C8 C3 C2 107.1(8)
C3 C4 C5 119.9(8)
C3 C4 Br1 120.7(7)
C5 C4 Br1 119.4(7)
C6 C5 C4 119.5(9)
C6 C5 H5 120.2
C4 C5 H5 120.2
C5 C6 C7 121.8(8)
C5 C6 H6 119.1
C7 C6 H6 119.1
C8 C7 C6 119.0(8)
C8 C7 Br2 125.1(7)
C6 C7 Br2 115.9(6)
C7 C8 N1 131.2(8)
C7 C8 C3 118.7(8)
N1 C8 C3 110.1(7)
N1 C9 C10 113.8(7)
N1 C9 H9A 108.8
C10 C9 H9A 108.8
N1 C9 H9B 108.8
C10 C9 H9B 108.8
H9A C9 H9B 107.7
C13 C10 C11 111.6(9)
C13 C10 C9 125.2(9)
C11 C10 C9 123.1(8)
C12 C11 C10 112.6(9)
C12 C11 H11 123.7
C10 C11 H11 123.7
C11 C12 S1 112.6(8)
C11 C12 H12 123.7
S1 C12 H12 123.7
C10 C13 S1 112.3(8)
C10 C13 Br3 128.0(9)
S1 C13 Br3 119.6(6)
O3 C14 N2 126.6(9)
O3 C14 C15 126.9(8)
N2 C14 C15 106.4(7)
O4 C15 C16 132.2(9)
O4 C15 C14 122.5(9)
C16 C15 C14 105.2(7)
C17 C16 C21 121.8(8)
C17 C16 C15 131.2(8)
C21 C16 C15 107.1(7)
C16 C17 C18 119.9(8)
C16 C17 Br4 120.5(7)
C18 C17 Br4 119.5(7)
C17 C18 C19 118.6(9)
C17 C18 H18 120.7
C19 C18 H18 120.7
C20 C19 C18 122.4(8)
C20 C19 H19 118.8
C18 C19 H19 118.8
C19 C20 C21 119.6(8)
C19 C20 Br5 117.1(6)
C21 C20 Br5 123.3(7)
C20 C21 N2 131.8(8)
C20 C21 C16 117.7(8)
N2 C21 C16 110.4(7)
N2 C22 C23 113.3(7)
N2 C22 H22A 108.9
C23 C22 H22A 108.9
N2 C22 H22B 108.9
C23 C22 H22B 108.9
H22A C22 H22B 107.7
C26 C23 C24 109.6(9)
C26 C23 C22 123.7(8)
C24 C23 C22 126.7(8)
C25 C24 C23 114.6(9)
C25 C24 H24 122.7
C23 C24 H24 122.7
C24 C25 S2 111.2(8)
C24 C25 H25 124.4
S2 C25 H25 124.4
C23 C26 S2 113.7(8)
C23 C26 Br6 125.9(8)
S2 C26 Br6 120.3(6)
C1 N1 C8 110.1(7)
C1 N1 C9 120.4(8)
C8 N1 C9 129.5(7)
C14 N2 C21 110.6(7)
C14 N2 C22 120.3(7)
C21 N2 C22 129.1(7)
C12 S1 C13 90.8(5)
C26 S2 C25 90.9(5)
Cl1 C27 Cl2A 108.6(9)
Cl1 C27 H27A 110.0
Cl2A C27 H27A 110.0
Cl1 C27 H27B 110.0
Cl2A C27 H27B 110.0
H27A C27 H27B 108.4

loop_
_geom_bond_atom_site_label_1
_geom_bond_atom_site_label_2
_geom_bond_distance
C1 O1 1.203(11)
C1 N1 1.387(12)
C1 C2 1.536(13)
C2 O2 1.201(11)
C2 C3 1.465(12)
C3 C4 1.367(13)
C3 C8 1.433(11)
C4 C5 1.388(13)
C4 Br1 1.878(9)
C5 C6 1.369(14)
C5 H5 0.9300
C6 C7 1.409(13)
C6 H6 0.9300
C7 C8 1.372(12)
C7 Br2 1.894(9)
C8 N1 1.420(11)
C9 N1 1.441(12)
C9 C10 1.507(13)
C9 H9A 0.9700
C9 H9B 0.9700
C10 C13 1.353(14)
C10 C11 1.420(13)
C11 C12 1.341(15)
C11 H11 0.9300
C12 S1 1.702(12)
C12 H12 0.9300
C13 S1 1.713(13)
C13 Br3 1.850(11)
C14 O3 1.197(11)
C14 N2 1.384(10)
C14 C15 1.542(13)
C15 O4 1.202(10)
C15 C16 1.472(12)
C16 C17 1.364(12)
C16 C21 1.420(11)
C17 C18 1.392(13)
C17 Br4 1.877(9)
C18 C19 1.392(14)
C18 H18 0.9300
C19 C20 1.368(13)
C19 H19 0.9300
C20 C21 1.401(11)
C20 Br5 1.890(8)
C21 N2 1.413(11)
C22 N2 1.462(11)
C22 C23 1.490(13)
C22 H22A 0.9700
C22 H22B 0.9700
C23 C26 1.355(13)
C23 C24 1.436(13)
C24 C25 1.343(14)
C24 H24 0.9300
C25 S2 1.721(11)
C25 H25 0.9300
C26 S2 1.716(11)
C26 Br6 1.868(10)
C27 Cl1 1.754(16)
C27 Cl2A 1.85(3)
C27 H27A 0.9700
C27 H27B 0.9700

loop_
_geom_torsion_atom_site_label_1
_geom_torsion_atom_site_label_2
_geom_torsion_atom_site_label_3
_geom_torsion_atom_site_label_4
_geom_torsion
O1 C1 C2 O2 -1.1(15)
N1 C1 C2 O2 179.7(8)
O1 C1 C2 C3 179.4(10)
N1 C1 C2 C3 0.2(9)
O2 C2 C3 C4 1.2(17)
C1 C2 C3 C4 -179.4(9)
O2 C2 C3 C8 -179.0(9)
C1 C2 C3 C8 0.4(9)
C8 C3 C4 C5 0.6(14)
C2 C3 C4 C5 -179.5(9)
C8 C3 C4 Br1 -178.9(6)
C2 C3 C4 Br1 0.9(14)
C3 C4 C5 C6 -0.7(15)
Br1 C4 C5 C6 178.8(8)
C4 C5 C6 C7 0.1(16)
C5 C6 C7 C8 0.6(15)
C5 C6 C7 Br2 179.4(8)
C6 C7 C8 N1 -179.3(9)
Br2 C7 C8 N1 2.1(14)
C6 C7 C8 C3 -0.7(13)
Br2 C7 C8 C3 -179.3(6)
C4 C3 C8 C7 0.1(13)
C2 C3 C8 C7 -179.8(8)
C4 C3 C8 N1 178.9(8)
C2 C3 C8 N1 -0.9(9)
N1 C9 C10 C13 -146.5(10)
N1 C9 C10 C11 37.9(13)
C13 C10 C11 C12 1.3(13)
C9 C10 C11 C12 177.5(9)
C10 C11 C12 S1 -1.4(12)
C11 C10 C13 S1 -0.7(12)
C9 C10 C13 S1 -176.7(8)
C11 C10 C13 Br3 176.4(8)
C9 C10 C13 Br3 0.3(17)
O3 C14 C15 O4 1.0(16)
N2 C14 C15 O4 -176.6(9)
O3 C14 C15 C16 -176.9(10)
N2 C14 C15 C16 5.6(10)
O4 C15 C16 C17 -0.7(17)
C14 C15 C16 C17 176.8(9)
O4 C15 C16 C21 178.3(10)
C14 C15 C16 C21 -4.1(9)
C21 C16 C17 C18 1.8(13)
C15 C16 C17 C18 -179.3(9)
C21 C16 C17 Br4 178.1(6)
C15 C16 C17 Br4 -2.9(14)
C16 C17 C18 C19 -1.3(14)
Br4 C17 C18 C19 -177.6(7)
C17 C18 C19 C20 0.9(14)
C18 C19 C20 C21 -1.0(14)
C18 C19 C20 Br5 179.8(7)
C19 C20 C21 N2 178.4(9)
Br5 C20 C21 N2 -2.4(13)
C19 C20 C21 C16 1.4(12)
Br5 C20 C21 C16 -179.5(6)
C17 C16 C21 C20 -1.9(12)
C15 C16 C21 C20 179.0(7)
C17 C16 C21 N2 -179.5(8)
C15 C16 C21 N2 1.3(9)
N2 C22 C23 C26 -174.6(9)
N2 C22 C23 C24 6.3(13)
C26 C23 C24 C25 0.7(12)
C22 C23 C24 C25 179.9(10)
C23 C24 C25 S2 -0.7(12)
C24 C23 C26 S2 -0.3(10)
C22 C23 C26 S2 -179.5(7)
C24 C23 C26 Br6 179.9(7)
C22 C23 C26 Br6 0.7(14)
O1 C1 N1 C8 -180.0(10)
C2 C1 N1 C8 -0.8(10)
O1 C1 N1 C9 -0.7(15)
C2 C1 N1 C9 178.5(7)
C7 C8 N1 C1 179.8(9)
C3 C8 N1 C1 1.1(10)
C7 C8 N1 C9 0.6(15)
C3 C8 N1 C9 -178.1(8)
C10 C9 N1 C1 -101.4(10)
C10 C9 N1 C8 77.7(12)
O3 C14 N2 C21 177.5(9)
C15 C14 N2 C21 -5.0(10)
O3 C14 N2 C22 0.3(15)
C15 C14 N2 C22 177.9(7)
C20 C21 N2 C14 -174.7(9)
C16 C21 N2 C14 2.5(10)
C20 C21 N2 C22 2.1(15)
C16 C21 N2 C22 179.3(8)
C23 C22 N2 C14 -104.9(9)
C23 C22 N2 C21 78.5(11)
C11 C12 S1 C13 0.8(10)
C10 C13 S1 C12 -0.1(9)
Br3 C13 S1 C12 -177.4(8)
C23 C26 S2 C25 -0.1(9)
Br6 C26 S2 C25 179.7(7)
C24 C25 S2 C26 0.4(9)
